data_7238473
loop_
_publ_author_name
'God\'o, Attila J.'
'B\'enyei, Attila Cs.'
'Duff, Brian'
'Egan, Denise A.'
'Bugly\'o, P\'eter'

_publ_section_title
;
 Synthesis and X-ray diffraction structures of novel half-sandwich
 Os(ii)-and Ru(ii)-hydroxamate complexes
;
_journal_issue 4
_journal_name_full 'RSC Adv.'
_journal_page_first 1486
_journal_paper_doi 10.1039/C1RA00998B
_journal_volume 2
_journal_year 2012
_chemical_formula_moiety 'C13 H20 Cl1 N1 O2 Os1'
_chemical_formula_sum 'C13 H20 Cl N O2 Os'
_chemical_formula_weight 447.95
_space_group_IT_number 14
_space_group_name_Hall '-P 2ybc'
_space_group_name_H-M_alt 'P 1 21/c 1'
_symmetry_cell_setting monoclinic
_symmetry_space_group_name_Hall '-P 2ybc'
_symmetry_space_group_name_H-M 'P 1 21/c 1'
_atom_sites_solution_hydrogens geom
_atom_sites_solution_primary direct
_atom_sites_solution_secondary difmap
_audit_creation_date 2011-06-02T19:46:31-00:00
_audit_creation_method 'WinGX routine CIF_UPDATE'
_cell_angle_alpha 90
_cell_angle_beta 100.934(3)
_cell_angle_gamma 90
_cell_formula_units_Z 8
_cell_length_a 16.0879(6)
_cell_length_b 10.0754(4)
_cell_length_c 17.8788(6)
_cell_measurement_reflns_used 5880
_cell_measurement_temperature 150(2)
_cell_measurement_theta_max 29.2051
_cell_measurement_theta_min 3.0718
_cell_volume 2845.40(18)
_computing_cell_refinement
;
CrysAlisPro, Oxford Diffraction Ltd.,
Version 1.171.33.64 (release 22-03-2010 CrysAlis171 .NET)
(compiled Mar 22 2010,13:57:49)
;
_computing_data_collection
;
CrysAlisPro, Oxford Diffraction Ltd.,
Version 1.171.33.64 (release 22-03-2010 CrysAlis171 .NET)
(compiled Mar 22 2010,13:57:49)
;
_computing_data_reduction
;
CrysAlisPro, Oxford Diffraction Ltd.,
Version 1.171.33.64 (release 22-03-2010 CrysAlis171 .NET)
(compiled Mar 22 2010,13:57:49)
;
_computing_molecular_graphics 'Ortep-3 for Windows (Farrugia, 1997)'
_computing_publication_material 'WinGX publication routines (Farrugia, 1999)'
_computing_structure_refinement 'SHELXL-97 (Sheldrick, 2008)'
_computing_structure_solution 'SIR92 (Giacovazzo et al, 1993)'
_diffrn_ambient_temperature 150(2)
_diffrn_detector_area_resol_mean 16.1695
_diffrn_measured_fraction_theta_full 0.997
_diffrn_measured_fraction_theta_max 0.997
_diffrn_measurement_device_type 'Xcalibur, Eos, Gemini ultra'
_diffrn_measurement_method '\w scans'
_diffrn_radiation_monochromator graphite
_diffrn_radiation_type MoK\a
_diffrn_radiation_wavelength 0.71073
_diffrn_reflns_av_R_equivalents 0.043
_diffrn_reflns_av_unetI/netI 0.0684
_diffrn_reflns_limit_h_max 19
_diffrn_reflns_limit_h_min -13
_diffrn_reflns_limit_k_max 10
_diffrn_reflns_limit_k_min -12
_diffrn_reflns_limit_l_max 18
_diffrn_reflns_limit_l_min -21
_diffrn_reflns_number 11078
_diffrn_reflns_theta_full 25.33
_diffrn_reflns_theta_max 25.33
_diffrn_reflns_theta_min 3.08
_exptl_absorpt_coefficient_mu 9.144
_exptl_absorpt_correction_T_max 0.764
_exptl_absorpt_correction_T_min 0.604
_exptl_absorpt_correction_type analytical
_exptl_absorpt_process_details
;
CrysAlisPro, Oxford Diffraction Ltd.,
Version 1.171.33.64 (release 22-03-2010 CrysAlis171 .NET)
(compiled Mar 22 2010,13:57:49)
Analytical numeric absorption correction using a multifaceted crystal
model based on expressions derived by R.C. Clark & J.S.
(Clark, R. C. & Reid, J. S. (1995). Acta Cryst. A51, 887-897)
;
_exptl_crystal_colour purple
_exptl_crystal_density_diffrn 2.091
_exptl_crystal_density_method 'not measured'
_exptl_crystal_description block
_exptl_crystal_F_000 1712
_exptl_crystal_size_max 0.18
_exptl_crystal_size_mid 0.1557
_exptl_crystal_size_min 0.0603
_refine_diff_density_max 0.965
_refine_diff_density_min -0.913
_refine_diff_density_rms 0.17
_refine_ls_extinction_method none
_refine_ls_goodness_of_fit_ref 0.866
_refine_ls_hydrogen_treatment constr
_refine_ls_matrix_type full
_refine_ls_number_parameters 289
_refine_ls_number_reflns 5185
_refine_ls_number_restraints 0
_refine_ls_restrained_S_all 0.866
_refine_ls_R_factor_all 0.0405
_refine_ls_R_factor_gt 0.0281
_refine_ls_shift/su_max 0.002
_refine_ls_shift/su_mean 0
_refine_ls_structure_factor_coef Fsqd
_refine_ls_weighting_details 'calc w=1/[\s^2^(Fo^2^)+(0.0139P)^2^+0.0000P] where P=(Fo^2^+2Fc^2^)/3'
_refine_ls_weighting_scheme calc
_refine_ls_wR_factor_ref 0.05
_reflns_number_gt 4003
_reflns_number_total 5185
_reflns_threshold_expression >2\s(I)
_cod_data_source_file c1ra00998b.txt
_cod_data_source_block 6
_cod_database_code 7238473

loop_
_symmetry_equiv_pos_as_xyz
'x, y, z'
'-x, y+1/2, -z+1/2'
'-x, -y, -z'
'x, -y-1/2, z-1/2'

loop_
_atom_site_label
_atom_site_fract_x
_atom_site_fract_y
_atom_site_fract_z
_atom_site_U_iso_or_equiv
_atom_site_adp_type
_atom_site_calc_flag
_atom_site_refinement_flags
_atom_site_occupancy
_atom_site_type_symbol
C1 0.0838(4) 0.2677(6) 0.6041(3) 0.0157(5) Uani d . 1 C
C2 0.2183(4) 0.2708(6) 0.5556(3) 0.0157(5) Uani d . 1 C
H2A 0.1843 0.2991 0.5083 0.024 Uiso calc R 1 H
H2B 0.2442 0.187 0.5486 0.024 Uiso calc R 1 H
H2C 0.2616 0.3356 0.5725 0.024 Uiso calc R 1 H
C3 0.0281(4) 0.3029(6) 0.5318(3) 0.0157(5) Uani d . 1 C
H3A 0.0597 0.3522 0.5007 0.024 Uiso calc R 1 H
H3B -0.018 0.356 0.5418 0.024 Uiso calc R 1 H
H3C 0.0064 0.2234 0.5056 0.024 Uiso calc R 1 H
C10 0.1220(4) 0.2974(5) 0.8413(3) 0.0122(13) Uani d . 1 C
C11 0.4419(4) 0.1569(6) 0.8026(3) 0.0157(5) Uani d . 1 C
C12 0.0510(4) 0.2064(6) 0.8323(3) 0.0157(5) Uani d . 1 C
H12 -0.0038 0.2405 0.8228 0.019 Uiso calc . 1 H
C13 0.0624(4) 0.0686(6) 0.8375(3) 0.0157(5) Uani d . 1 C
H13 0.0153 0.0136 0.8335 0.019 Uiso calc . 1 H
C14 0.1451(4) 0.0109(6) 0.8488(3) 0.0153(14) Uani d . 1 C
C15 0.2152(4) 0.0998(6) 0.8574(3) 0.0139(14) Uani d . 1 C
H15 0.2699 0.0657 0.8668 0.017 Uiso calc . 1 H
C16 0.2033(4) 0.2378(6) 0.8521(3) 0.0141(14) Uani d . 1 C
H16 0.2506 0.2923 0.8559 0.017 Uiso calc . 1 H
C17 0.1091(4) 0.4446(6) 0.8364(3) 0.0195(15) Uani d . 1 C
H17 0.051 0.4604 0.8096 0.023 Uiso calc R 1 H
C18 0.1173(4) 0.5040(6) 0.9166(3) 0.0257(16) Uani d . 1 C
H18A 0.0752 0.4656 0.9415 0.039 Uiso calc R 1 H
H18B 0.1092 0.5983 0.9128 0.039 Uiso calc R 1 H
H18C 0.1726 0.4851 0.9456 0.039 Uiso calc R 1 H
C19 0.1684(4) 0.5149(6) 0.7914(4) 0.0326(18) Uani d . 1 C
H19A 0.2246 0.5174 0.8213 0.049 Uiso calc R 1 H
H19B 0.1487 0.6039 0.7797 0.049 Uiso calc R 1 H
H19C 0.1689 0.4675 0.7449 0.049 Uiso calc R 1 H
C20 0.1582(4) -0.1346(6) 0.8480(3) 0.0271(16) Uani d . 1 C
H20A 0.175 -0.1662 0.8993 0.041 Uiso calc R 1 H
H20B 0.2017 -0.1548 0.8197 0.041 Uiso calc R 1 H
H20C 0.1065 -0.1772 0.8246 0.041 Uiso calc R 1 H
C32 0.3948(4) 0.3694(6) 0.7385(3) 0.0245(16) Uani d . 1 C
H32A 0.4328 0.4163 0.7124 0.037 Uiso calc R 1 H
H32B 0.3622 0.432 0.7614 0.037 Uiso calc R 1 H
H32C 0.3574 0.3152 0.7028 0.037 Uiso calc R 1 H
C33 0.3920(4) 0.0705(6) 0.7466(3) 0.0211(15) Uani d . 1 C
H33A 0.3482 0.1211 0.7151 0.032 Uiso calc R 1 H
H33B 0.3668 0.0017 0.7721 0.032 Uiso calc R 1 H
H33C 0.4278 0.0312 0.7154 0.032 Uiso calc R 1 H
C41 0.6765(4) 0.1948(6) 0.9490(3) 0.0187(15) Uani d . 1 C
C42 0.6645(4) 0.3319(6) 0.9649(3) 0.0188(15) Uani d . 1 C
H42 0.6861 0.3958 0.9363 0.023 Uiso calc . 1 H
C43 0.6212(4) 0.3738(6) 1.0226(3) 0.0208(15) Uani d . 1 C
H43 0.6144 0.4639 1.0311 0.025 Uiso calc . 1 H
C44 0.5875(4) 0.2764(6) 1.0681(3) 0.0204(15) Uani d . 1 C
C45 0.5984(4) 0.1404(6) 1.0536(3) 0.0209(15) Uani d . 1 C
H45 0.5775 0.0766 1.0827 0.025 Uiso calc . 1 H
C46 0.6412(4) 0.1002(6) 0.9948(3) 0.0157(5) Uani d . 1 C
H46 0.6466 0.0101 0.9855 0.019 Uiso calc . 1 H
C47 0.7203(4) 0.1483(6) 0.8858(3) 0.0169(14) Uani d . 1 C
H47 0.7008 0.0578 0.8722 0.02 Uiso calc R 1 H
C48 0.6993(4) 0.2339(7) 0.8133(3) 0.0260(16) Uani d . 1 C
H48A 0.6395 0.2504 0.8014 0.039 Uiso calc R 1 H
H48B 0.7163 0.1879 0.7717 0.039 Uiso calc R 1 H
H48C 0.7291 0.3168 0.8216 0.039 Uiso calc R 1 H
C49 0.8161(4) 0.1423(7) 0.9161(3) 0.0267(16) Uani d . 1 C
H49A 0.8368 0.2296 0.9307 0.04 Uiso calc R 1 H
H49B 0.8439 0.1088 0.877 0.04 Uiso calc R 1 H
H49C 0.8274 0.0845 0.9596 0.04 Uiso calc R 1 H
C50 0.5363(4) 0.3204(7) 1.1249(3) 0.0292(17) Uani d . 1 C
H50A 0.4912 0.2584 1.1257 0.044 Uiso calc R 1 H
H50B 0.513 0.4066 1.1111 0.044 Uiso calc R 1 H
H50C 0.5718 0.3245 1.1745 0.044 Uiso calc R 1 H
N1 0.1641(4) 0.2564(5) 0.6138(3) 0.0277(14) Uani d . 1 N
N11 0.4442(3) 0.2841(6) 0.7986(3) 0.0338(15) Uani d . 1 N
O1 0.2088(2) 0.2249(4) 0.6843(2) 0.0187(10) Uani d . 1 O
O2 0.0457(2) 0.2417(4) 0.6626(2) 0.0183(10) Uani d . 1 O
O11 0.4974(2) 0.3547(4) 0.8528(2) 0.0187(10) Uani d . 1 O
O12 0.4924(2) 0.0990(4) 0.8620(2) 0.0180(10) Uani d . 1 O
Cl1 0.11821(10) -0.03308(15) 0.66343(8) 0.0213(4) Uani d . 1 Cl
Cl2 0.39771(9) 0.24880(15) 0.96551(8) 0.0197(4) Uani d . 1 Cl
Os1 0.128535(15) 0.15063(2) 0.752323(12) 0.01156(7) Uani d . 1 Os
Os2 0.543054(15) 0.23517(2) 0.945864(12) 0.01240(7) Uani d . 1 Os

loop_
_atom_site_aniso_label
_atom_site_aniso_U_11
_atom_site_aniso_U_22
_atom_site_aniso_U_33
_atom_site_aniso_U_12
_atom_site_aniso_U_13
_atom_site_aniso_U_23
C1 0.0174(14) 0.0159(13) 0.0145(11) 0.0020(11) 0.0050(9) 0.0016(10)
C2 0.0174(14) 0.0159(13) 0.0145(11) 0.0020(11) 0.0050(9) 0.0016(10)
C3 0.0174(14) 0.0159(13) 0.0145(11) 0.0020(11) 0.0050(9) 0.0016(10)
C10 0.023(4) 0.010(3) 0.004(3) 0.004(3) 0.004(2) -0.003(2)
C11 0.0174(14) 0.0159(13) 0.0145(11) 0.0020(11) 0.0050(9) 0.0016(10)
C12 0.0174(14) 0.0159(13) 0.0145(11) 0.0020(11) 0.0050(9) 0.0016(10)
C13 0.0174(14) 0.0159(13) 0.0145(11) 0.0020(11) 0.0050(9) 0.0016(10)
C14 0.022(4) 0.011(3) 0.014(3) -0.001(3) 0.006(3) -0.002(3)
C15 0.018(4) 0.013(4) 0.009(3) 0.004(3) -0.002(2) 0.008(2)
C16 0.012(3) 0.026(4) 0.004(3) -0.002(3) -0.002(2) -0.005(3)
C17 0.031(4) 0.013(4) 0.014(3) 0.008(3) 0.004(3) 0.006(3)
C18 0.043(5) 0.012(4) 0.024(3) 0.000(3) 0.011(3) -0.002(3)
C19 0.049(5) 0.017(4) 0.038(4) -0.002(4) 0.023(4) 0.001(3)
C20 0.031(4) 0.025(4) 0.026(4) -0.001(3) 0.007(3) 0.003(3)
C32 0.017(4) 0.028(4) 0.028(4) 0.006(3) 0.001(3) 0.011(3)
C33 0.016(4) 0.030(4) 0.016(3) 0.003(3) 0.001(3) -0.003(3)
C41 0.021(4) 0.017(4) 0.018(3) -0.008(3) 0.001(3) 0.002(3)
C42 0.014(4) 0.016(4) 0.021(3) -0.006(3) -0.010(3) 0.000(3)
C43 0.023(4) 0.010(4) 0.026(3) 0.002(3) -0.006(3) -0.005(3)
C44 0.019(4) 0.019(4) 0.020(3) -0.005(3) -0.005(3) -0.004(3)
C45 0.019(4) 0.030(4) 0.012(3) 0.005(3) -0.002(3) 0.008(3)
C46 0.0174(14) 0.0159(13) 0.0145(11) 0.0020(11) 0.0050(9) 0.0016(10)
C47 0.012(3) 0.016(4) 0.023(3) -0.001(3) 0.004(3) -0.004(3)
C48 0.021(4) 0.039(4) 0.017(3) -0.001(3) 0.003(3) 0.002(3)
C49 0.013(4) 0.041(4) 0.025(3) 0.006(3) 0.002(3) 0.008(3)
C50 0.029(4) 0.038(5) 0.018(3) 0.007(3) 0.000(3) -0.003(3)
N1 0.036(4) 0.034(4) 0.015(3) 0.002(3) 0.007(2) 0.006(3)
N11 0.013(3) 0.063(5) 0.025(3) 0.000(3) 0.002(2) 0.003(3)
O1 0.012(2) 0.029(3) 0.014(2) -0.003(2) -0.0016(17) 0.0010(19)
O2 0.016(2) 0.026(3) 0.014(2) 0.003(2) 0.0049(17) 0.0070(19)
O11 0.019(2) 0.015(2) 0.018(2) -0.006(2) -0.0048(18) 0.0035(19)
O12 0.019(2) 0.014(2) 0.017(2) 0.0019(19) -0.0057(18) -0.0016(18)
Cl1 0.0275(10) 0.0184(9) 0.0185(8) -0.0013(7) 0.0058(6) -0.0066(7)
Cl2 0.0170(9) 0.0197(9) 0.0219(8) -0.0008(7) 0.0027(6) -0.0001(7)
Os1 0.01152(13) 0.01367(14) 0.00945(11) -0.00002(11) 0.00188(9) 0.00059(10)
Os2 0.01228(13) 0.01049(14) 0.01332(12) -0.00078(11) -0.00039(9) 0.00180(10)

loop_
_atom_type_symbol
_atom_type_description
_atom_type_scat_dispersion_real
_atom_type_scat_dispersion_imag
_atom_type_scat_source
C C 0.0033 0.0016 'International Tables Vol C Tables 4.2.6.8 and 6.1.1.4'
H H 0 0 'International Tables Vol C Tables 4.2.6.8 and 6.1.1.4'
N N 0.0061 0.0033 'International Tables Vol C Tables 4.2.6.8 and 6.1.1.4'
O O 0.0106 0.006 'International Tables Vol C Tables 4.2.6.8 and 6.1.1.4'
Cl Cl 0.1484 0.1585 'International Tables Vol C Tables 4.2.6.8 and 6.1.1.4'
Os Os -1.2165 7.603 'International Tables Vol C Tables 4.2.6.8 and 6.1.1.4'

loop_
_geom_angle_atom_site_label_1
_geom_angle_atom_site_label_2
_geom_angle_atom_site_label_3
_geom_angle
N1 C1 O2 118.7(5)
N1 C1 C3 124.9(5)
O2 C1 C3 116.3(5)
N1 C2 H2A 109.5
N1 C2 H2B 109.5
H2A C2 H2B 109.5
N1 C2 H2C 109.5
H2A C2 H2C 109.5
H2B C2 H2C 109.5
C1 C3 H3A 109.5
C1 C3 H3B 109.5
H3A C3 H3B 109.5
C1 C3 H3C 109.5
H3A C3 H3C 109.5
H3B C3 H3C 109.5
C16 C10 C12 115.7(5)
C16 C10 C17 122.8(6)
C12 C10 C17 121.4(5)
C16 C10 Os1 69.1(3)
C12 C10 Os1 68.7(3)
C17 C10 Os1 130.7(4)
N11 C11 O12 117.3(5)
N11 C11 C33 125.4(5)
O12 C11 C33 117.3(5)
C13 C12 C10 121.9(6)
C13 C12 Os1 72.5(3)
C10 C12 Os1 72.2(3)
C13 C12 H12 119.1
C10 C12 H12 119.1
Os1 C12 H12 128.7
C12 C13 C14 121.2(5)
C12 C13 Os1 69.7(3)
C14 C13 Os1 71.8(3)
C12 C13 H13 119.4
C14 C13 H13 119.4
Os1 C13 H13 132.2
C15 C14 C13 117.1(5)
C15 C14 C20 120.8(6)
C13 C14 C20 122.0(5)
C15 C14 Os1 70.1(3)
C13 C14 Os1 70.0(3)
C20 C14 Os1 128.4(4)
C16 C15 C14 121.3(5)
C16 C15 Os1 69.7(3)
C14 C15 Os1 72.0(3)
C16 C15 H15 119.3
C14 C15 H15 119.3
Os1 C15 H15 132.1
C15 C16 C10 122.6(5)
C15 C16 Os1 72.4(3)
C10 C16 Os1 72.7(3)
C15 C16 H16 118.7
C10 C16 H16 118.7
Os1 C16 H16 128.6
C10 C17 C19 113.3(5)
C10 C17 C18 110.2(4)
C19 C17 C18 111.0(5)
C10 C17 H17 107.4
C19 C17 H17 107.4
C18 C17 H17 107.4
C17 C18 H18A 109.5
C17 C18 H18B 109.5
H18A C18 H18B 109.5
C17 C18 H18C 109.5
H18A C18 H18C 109.5
H18B C18 H18C 109.5
C17 C19 H19A 109.5
C17 C19 H19B 109.5
H19A C19 H19B 109.5
C17 C19 H19C 109.5
H19A C19 H19C 109.5
H19B C19 H19C 109.5
C14 C20 H20A 109.5
C14 C20 H20B 109.5
H20A C20 H20B 109.5
C14 C20 H20C 109.5
H20A C20 H20C 109.5
H20B C20 H20C 109.5
N11 C32 H32A 109.5
N11 C32 H32B 109.5
H32A C32 H32B 109.5
N11 C32 H32C 109.5
H32A C32 H32C 109.5
H32B C32 H32C 109.5
C11 C33 H33A 109.5
C11 C33 H33B 109.5
H33A C33 H33B 109.5
C11 C33 H33C 109.5
H33A C33 H33C 109.5
H33B C33 H33C 109.5
C42 C41 C46 116.3(5)
C42 C41 C47 123.1(5)
C46 C41 C47 120.5(5)
C42 C41 Os2 69.9(4)
C46 C41 Os2 69.2(3)
C47 C41 Os2 129.4(4)
C43 C42 C41 122.5(6)
C43 C42 Os2 72.1(4)
C41 C42 Os2 71.6(3)
C43 C42 H42 118.8
C41 C42 H42 118.8
Os2 C42 H42 130.4
C42 C43 C44 119.8(5)
C42 C43 Os2 69.9(3)
C44 C43 Os2 71.7(3)
C42 C43 H43 120.1
C44 C43 H43 120.1
Os2 C43 H43 131
C45 C44 C43 118.8(6)
C45 C44 C50 121.2(6)
C43 C44 C50 119.8(6)
C45 C44 Os2 70.3(3)
C43 C44 Os2 69.8(3)
C50 C44 Os2 127.8(4)
C44 C45 C46 120.5(6)
C44 C45 Os2 72.2(3)
C46 C45 Os2 69.2(3)
C44 C45 H45 119.8
C46 C45 H45 119.8
Os2 C45 H45 131.8
C45 C46 C41 122.0(6)
C45 C46 Os2 72.4(3)
C41 C46 Os2 71.8(3)
C45 C46 H46 119
C41 C46 H46 119
Os2 C46 H46 129.3
C41 C47 C49 109.1(5)
C41 C47 C48 113.3(5)
C49 C47 C48 111.4(5)
C41 C47 H47 107.6
C49 C47 H47 107.6
C48 C47 H47 107.6
C47 C48 H48A 109.5
C47 C48 H48B 109.5
H48A C48 H48B 109.5
C47 C48 H48C 109.5
H48A C48 H48C 109.5
H48B C48 H48C 109.5
C47 C49 H49A 109.5
C47 C49 H49B 109.5
H49A C49 H49B 109.5
C47 C49 H49C 109.5
H49A C49 H49C 109.5
H49B C49 H49C 109.5
C44 C50 H50A 109.5
C44 C50 H50B 109.5
H50A C50 H50B 109.5
C44 C50 H50C 109.5
H50A C50 H50C 109.5
H50B C50 H50C 109.5
C1 N1 O1 119.3(5)
C1 N1 C2 127.7(5)
O1 N1 C2 113.1(5)
C11 N11 O11 120.1(5)
C11 N11 C32 127.0(5)
O11 N11 C32 112.9(5)
N1 O1 Os1 110.3(3)
C1 O2 Os1 111.5(4)
N11 O11 Os2 110.2(3)
C11 O12 Os2 112.3(3)
O1 Os1 O2 76.68(15)
O1 Os1 C16 91.53(18)
O2 Os1 C16 129.3(2)
O1 Os1 C12 143.36(19)
O2 Os1 C12 91.67(18)
C16 Os1 C12 69.1(2)
O1 Os1 C15 102.87(18)
O2 Os1 C15 167.09(19)
C16 Os1 C15 37.9(2)
C12 Os1 C15 81.1(2)
O1 Os1 C13 170.88(18)
O2 Os1 C13 112.15(19)
C16 Os1 C13 81.1(2)
C12 Os1 C13 37.8(2)
C15 Os1 C13 68.0(2)
O1 Os1 C10 107.64(19)
O2 Os1 C10 98.58(17)
C16 Os1 C10 38.2(2)
C12 Os1 C10 39.1(2)
C15 Os1 C10 69.1(2)
C13 Os1 C10 69.6(2)
O1 Os1 C14 133.87(19)
O2 Os1 C14 147.69(19)
C16 Os1 C14 69.2(2)
C12 Os1 C14 69.2(2)
C15 Os1 C14 38.0(2)
C13 Os1 C14 38.1(2)
C10 Os1 C14 83.0(2)
O1 Os1 Cl1 82.19(11)
O2 Os1 Cl1 82.99(11)
C16 Os1 Cl1 144.78(16)
C12 Os1 Cl1 131.39(16)
C15 Os1 Cl1 109.83(16)
C13 Os1 Cl1 100.76(15)
C10 Os1 Cl1 170.16(16)
C14 Os1 Cl1 90.49(15)
O11 Os2 O12 76.95(15)
O11 Os2 C46 145.0(2)
O12 Os2 C46 91.90(18)
O11 Os2 C42 92.12(18)
O12 Os2 C42 129.2(2)
C46 Os2 C42 69.2(2)
O11 Os2 C41 109.10(19)
O12 Os2 C41 98.33(19)
C46 Os2 C41 39.0(2)
C42 Os2 C41 38.6(2)
O11 Os2 C43 101.94(19)
O12 Os2 C43 167.2(2)
C46 Os2 C43 81.8(2)
C42 Os2 C43 38.1(2)
C41 Os2 C43 69.8(2)
O11 Os2 C45 170.4(2)
O12 Os2 C45 112.7(2)
C46 Os2 C45 38.3(2)
C42 Os2 C45 81.5(2)
C41 Os2 C45 70.1(2)
C43 Os2 C45 68.6(2)
O11 Os2 C44 133.2(2)
O12 Os2 C44 147.8(2)
C46 Os2 C44 68.9(2)
C42 Os2 C44 69.2(2)
C41 Os2 C44 82.9(2)
C43 Os2 C44 38.5(2)
C45 Os2 C44 37.5(2)
O11 Os2 Cl2 83.06(12)
O12 Os2 Cl2 83.43(12)
C46 Os2 Cl2 129.15(17)
C42 Os2 Cl2 145.10(18)
C41 Os2 Cl2 167.82(15)
C43 Os2 Cl2 109.16(18)
C45 Os2 Cl2 98.05(17)
C44 Os2 Cl2 89.20(17)

loop_
_geom_bond_atom_site_label_1
_geom_bond_atom_site_label_2
_geom_bond_distance
C1 N1 1.275(7)
C1 O2 1.335(7)
C1 C3 1.471(7)
C2 N1 1.486(7)
C2 H2A 0.96
C2 H2B 0.96
C2 H2C 0.96
C3 H3A 0.96
C3 H3B 0.96
C3 H3C 0.96
C10 C16 1.418(8)
C10 C12 1.451(8)
C10 C17 1.497(8)
C10 Os1 2.189(5)
C11 N11 1.284(8)
C11 O12 1.343(6)
C11 C33 1.450(7)
C12 C13 1.401(8)
C12 Os1 2.143(6)
C12 H12 0.93
C13 C14 1.432(8)
C13 Os1 2.179(6)
C13 H13 0.93
C14 C15 1.425(8)
C14 C20 1.482(8)
C14 Os1 2.203(5)
C15 C16 1.405(8)
C15 Os1 2.178(5)
C15 H15 0.93
C16 Os1 2.142(5)
C16 H16 0.93
C17 C19 1.533(8)
C17 C18 1.536(7)
C17 H17 0.98
C18 H18A 0.96
C18 H18B 0.96
C18 H18C 0.96
C19 H19A 0.96
C19 H19B 0.96
C19 H19C 0.96
C20 H20A 0.96
C20 H20B 0.96
C20 H20C 0.96
C32 N11 1.484(7)
C32 H32A 0.96
C32 H32B 0.96
C32 H32C 0.96
C33 H33A 0.96
C33 H33B 0.96
C33 H33C 0.96
C41 C42 1.430(8)
C41 C46 1.441(8)
C41 C47 1.515(8)
C41 Os2 2.175(6)
C42 C43 1.414(9)
C42 Os2 2.152(6)
C42 H42 0.93
C43 C44 1.445(8)
C43 Os2 2.181(6)
C43 H43 0.93
C44 C45 1.412(9)
C44 C50 1.490(8)
C44 Os2 2.207(6)
C45 C46 1.420(8)
C45 Os2 2.183(5)
C45 H45 0.93
C46 Os2 2.141(6)
C46 H46 0.93
C47 C49 1.535(7)
C47 C48 1.540(8)
C47 H47 0.98
C48 H48A 0.96
C48 H48B 0.96
C48 H48C 0.96
C49 H49A 0.96
C49 H49B 0.96
C49 H49C 0.96
C50 H50A 0.96
C50 H50B 0.96
C50 H50C 0.96
N1 O1 1.365(6)
N11 O11 1.365(6)
O1 Os1 2.075(4)
O2 Os1 2.092(4)
O11 Os2 2.073(4)
O12 Os2 2.081(4)
Cl1 Os1 2.4246(14)
Cl2 Os2 2.4334(15)
